data_2013866
loop_
_publ_author_name
'Thamotharan, S.'
'Parthasarathi, V.'
'Dubey, S.'
'Jindal, D.P.'
'Linden, Anthony'

_publ_section_title
;
 16-(4-Isopropylbenzylidene)androst-4-ene-3,17-dione
;
_journal_issue 2
_journal_name_full 'Acta Crystallographica Section C'
_journal_page_first o110
_journal_page_last o112
_journal_paper_doi 10.1107/S0108270103028038
_journal_volume 60
_journal_year 2004
_chemical_formula_iupac 'C29 H36 O2'
_chemical_formula_moiety 'C29 H36 O2'
_chemical_formula_sum 'C29 H36 O2'
_chemical_formula_weight 416.58
_chemical_melting_point 453
_chemical_name_systematic
;
16-(4-isopropylbenzylidene)androst-4-ene-3,17-dione
;
_space_group_IT_number 19
_symmetry_cell_setting orthorhombic
_symmetry_space_group_name_Hall 'P 2ac 2ab'
_symmetry_space_group_name_H-M 'P 21 21 21'
_atom_sites_solution_hydrogens geom
_atom_sites_solution_primary direct
_atom_sites_solution_secondary difmap
_audit_creation_method SHELXL-97
_cell_angle_alpha 90.00
_cell_angle_beta 90.00
_cell_angle_gamma 90.00
_cell_formula_units_Z 4
_cell_length_a 6.1318(2)
_cell_length_b 17.3938(5)
_cell_length_c 22.3210(7)
_cell_measurement_reflns_used 2447
_cell_measurement_temperature 160(2)
_cell_measurement_theta_max 25.03
_cell_measurement_theta_min 2.0
_cell_volume 2380.65(13)
_computing_cell_refinement 'DENZO--SMN (Otwinowski & Minor, 1997)'
_computing_data_collection 'COLLECT (Nonius, 2000)'
_computing_data_reduction 'DENZO--SMN and SCALEPACK (Otwinowski & Minor, 1997)'
_computing_molecular_graphics 'ORTEP-3 (Farrugia, 1997)'
_computing_publication_material 'SHELXL97 and PLATON (Spek, 2003)'
_computing_structure_refinement 'SHELXL97 (Sheldrick, 1997)'
_computing_structure_solution 'SIR92 (Altomare et al., 1994)'
_diffrn_ambient_temperature 160(2)
_diffrn_detector_area_resol_mean 9
_diffrn_measured_fraction_theta_full 0.996
_diffrn_measured_fraction_theta_max 0.996
_diffrn_measurement_device_type 'Nonius KappaCCD diffractometer'
_diffrn_measurement_method '\f and \w scans with \k offsets'
_diffrn_radiation_monochromator 'horizontally mounted graphite crystal'
_diffrn_radiation_source 'Nonius FR591 sealed tube generator'
_diffrn_radiation_type 'Mo K\a'
_diffrn_radiation_wavelength 0.71073
_diffrn_reflns_av_R_equivalents 0.055
_diffrn_reflns_av_sigmaI/netI 0.0343
_diffrn_reflns_limit_h_max 7
_diffrn_reflns_limit_h_min -7
_diffrn_reflns_limit_k_max 20
_diffrn_reflns_limit_k_min -20
_diffrn_reflns_limit_l_max 26
_diffrn_reflns_limit_l_min -26
_diffrn_reflns_number 22900
_diffrn_reflns_theta_full 25.03
_diffrn_reflns_theta_max 25.03
_diffrn_reflns_theta_min 2.17
_diffrn_standards_number 0
_exptl_absorpt_coefficient_mu 0.071
_exptl_absorpt_correction_type none
_exptl_crystal_colour colourless
_exptl_crystal_density_diffrn 1.162
_exptl_crystal_density_method 'not measured'
_exptl_crystal_description prism
_exptl_crystal_F_000 904
_exptl_crystal_size_max 0.25
_exptl_crystal_size_mid 0.20
_exptl_crystal_size_min 0.18
_refine_diff_density_max 0.160
_refine_diff_density_min -0.156
_refine_ls_extinction_coef 0.028(5)
_refine_ls_extinction_expression Fc^*^=kFc[1+0.001xFc^2^\l^3^/sin(2\q)]^-1/4^
_refine_ls_extinction_method SHELXL97
_refine_ls_goodness_of_fit_ref 1.035
_refine_ls_hydrogen_treatment constr
_refine_ls_matrix_type full
_refine_ls_number_parameters 315
_refine_ls_number_reflns 2436
_refine_ls_number_restraints 87
_refine_ls_restrained_S_all 1.039
_refine_ls_R_factor_all 0.0581
_refine_ls_R_factor_gt 0.0446
_refine_ls_shift/su_max 0.000
_refine_ls_shift/su_mean 0.000
_refine_ls_structure_factor_coef Fsqd
_refine_ls_weighting_details 'calc w=1/[\s^2^(Fo^2^)+(0.0635P)^2^+0.3105P] where P=(Fo^2^+2Fc^2^)/3'
_refine_ls_weighting_scheme calc
_refine_ls_wR_factor_gt 0.1068
_refine_ls_wR_factor_ref 0.1156
_reflns_number_gt 2000
_reflns_number_total 2437
_reflns_threshold_expression 'I > 2\s(I)'
_cod_data_source_file sk1688.cif
_cod_data_source_block I
_cod_database_code 2013866
_cod_database_fobs_code 2013866

loop_
_symmetry_equiv_pos_as_xyz
'x, y, z'
'-x+1/2, -y, z+1/2'
'x+1/2, -y+1/2, -z'
'-x, y+1/2, -z+1/2'

loop_
_atom_site_label
_atom_site_fract_x
_atom_site_fract_y
_atom_site_fract_z
_atom_site_U_iso_or_equiv
_atom_site_adp_type
_atom_site_calc_flag
_atom_site_refinement_flags
_atom_site_occupancy
_atom_site_disorder_assembly
_atom_site_disorder_group
_atom_site_type_symbol
O3 0.8311(5) 0.43387(13) 0.98218(11) 0.1005(9) Uani d . 1 . . O
O17 0.4063(3) -0.07589(10) 0.76056(9) 0.0647(6) Uani d . 1 . . O
C1 0.6333(5) 0.31625(14) 0.86174(14) 0.0601(8) Uani d . 1 . . C
H1A 0.5546 0.3237 0.8235 0.072 Uiso calc R 1 . . H
H1B 0.5304 0.2928 0.8906 0.072 Uiso calc R 1 . . H
C2 0.7051(6) 0.39418(15) 0.88540(15) 0.0707(9) Uani d . 1 . . C
H2A 0.7952 0.4204 0.8548 0.085 Uiso calc R 1 . . H
H2B 0.5750 0.4264 0.8931 0.085 Uiso calc R 1 . . H
C3 0.8328(6) 0.38589(16) 0.94154(16) 0.0738(10) Uani d . 1 . . C
C4 0.9711(5) 0.31658(16) 0.94656(13) 0.0642(8) Uani d . 1 . . C
H4 1.0642 0.3121 0.9804 0.077 Uiso calc R 1 . . H
C5 0.9723(5) 0.25985(14) 0.90607(12) 0.0510(7) Uani d . 1 . . C
C6 1.1315(5) 0.19481(14) 0.91120(13) 0.0560(7) Uani d . 1 . . C
H6A 1.2034 0.1971 0.9509 0.067 Uiso calc R 1 . . H
H6B 1.2456 0.2008 0.8802 0.067 Uiso calc R 1 . . H
C7 1.0226(5) 0.11673(14) 0.90384(12) 0.0508(7) Uani d . 1 . . C
H7A 0.9196 0.1079 0.9373 0.061 Uiso calc R 1 . . H
H7B 1.1345 0.0757 0.9050 0.061 Uiso calc R 1 . . H
C8 0.9003(4) 0.11343(13) 0.84446(11) 0.0413(6) Uani d . 1 . . C
H8 1.0070 0.1200 0.8110 0.050 Uiso calc R 1 . . H
C9 0.7294(4) 0.17795(13) 0.84093(11) 0.0419(6) Uani d . 1 . . C
H9 0.6255 0.1685 0.8747 0.050 Uiso calc R 1 . . H
C10 0.8252(4) 0.26053(14) 0.85143(11) 0.0470(6) Uani d . 1 . . C
C11 0.5931(4) 0.17255(14) 0.78302(11) 0.0500(7) Uani d . 1 . . C
H11A 0.4770 0.2121 0.7842 0.060 Uiso calc R 1 . . H
H11B 0.6882 0.1839 0.7483 0.060 Uiso calc R 1 . . H
C12 0.4881(4) 0.09326(14) 0.77409(12) 0.0510(7) Uani d . 1 . . C
H12A 0.3782 0.0843 0.8058 0.061 Uiso calc R 1 . . H
H12B 0.4128 0.0917 0.7349 0.061 Uiso calc R 1 . . H
C13 0.6597(4) 0.03060(14) 0.77643(10) 0.0445(6) Uani d . 1 . . C
C14 0.7827(4) 0.03708(13) 0.83663(10) 0.0400(6) Uani d . 1 . . C
H14 0.6675 0.0360 0.8683 0.048 Uiso calc R 1 . . H
C15 0.9050(4) -0.03997(13) 0.84223(11) 0.0475(6) Uani d . 1 . . C
H15A 1.0414 -0.0398 0.8185 0.057 Uiso calc R 1 . . H
H15B 0.9395 -0.0520 0.8845 0.057 Uiso calc R 1 . . H
C16 0.7404(4) -0.09594(13) 0.81681(11) 0.0449(6) Uani d . 1 . . C
C17 0.5769(5) -0.05124(15) 0.78141(11) 0.0495(7) Uani d . 1 . . C
C18 0.8125(5) 0.03251(17) 0.72169(11) 0.0615(8) Uani d . 1 . . C
H18A 0.7280 0.0225 0.6852 0.092 Uiso calc R 1 . . H
H18B 0.9253 -0.0070 0.7262 0.092 Uiso calc R 1 . . H
H18C 0.8814 0.0832 0.7188 0.092 Uiso calc R 1 . . H
C19 0.9624(5) 0.28727(15) 0.79738(12) 0.0548(7) Uani d . 1 . . C
H19A 1.0426 0.3340 0.8081 0.082 Uiso calc R 1 . . H
H19B 0.8658 0.2980 0.7634 0.082 Uiso calc R 1 . . H
H19C 1.0658 0.2467 0.7863 0.082 Uiso calc R 1 . . H
C20 0.7178(5) -0.17195(14) 0.82416(11) 0.0521(7) Uani d . 1 . . C
H20 0.5974 -0.1940 0.8036 0.062 Uiso calc R 1 . . H
C21 0.8478(5) -0.22632(15) 0.85861(12) 0.0539(7) Uani d . 1 . . C
C22 0.7584(6) -0.29894(15) 0.86985(13) 0.0691(9) Uani d . 1 . . C
H22 0.6214 -0.3124 0.8530 0.083 Uiso calc R 1 . . H
C23 0.8697(8) -0.35152(17) 0.90571(16) 0.0848(12) Uani d . 1 A . C
H23 0.8061 -0.4005 0.9128 0.102 Uiso calc R 1 . . H
C25 1.1586(7) -0.2650(2) 0.91720(18) 0.0957(12) Uani d . 1 A . C
H25 1.2990 -0.2528 0.9325 0.115 Uiso calc R 1 . . H
C26 1.0519(5) -0.21146(17) 0.88149(16) 0.0742(10) Uani d . 1 . . C
H26 1.1209 -0.1639 0.8727 0.089 Uiso calc R 1 . . H
C27A 1.1994(10) -0.3797(3) 0.9791(2) 0.0764(19) Uani d PDU 0.595(7) A 1 C
H27A 1.3207 -0.3473 0.9951 0.092 Uiso calc PR 0.595(7) A 1 H
C28A 1.038(2) -0.4004(9) 1.0292(4) 0.092(3) Uani d PDU 0.595(7) A 1 C
H28A 0.9106 -0.4264 1.0118 0.139 Uiso calc PR 0.595(7) A 1 H
H28B 0.9903 -0.3534 1.0496 0.139 Uiso calc PR 0.595(7) A 1 H
H28C 1.1088 -0.4347 1.0580 0.139 Uiso calc PR 0.595(7) A 1 H
C29A 1.2902(12) -0.4526(3) 0.9492(3) 0.0796(19) Uani d PDU 0.595(7) A 1 C
H29A 1.3706 -0.4830 0.9788 0.119 Uiso calc PR 0.595(7) A 1 H
H29B 1.3884 -0.4381 0.9164 0.119 Uiso calc PR 0.595(7) A 1 H
H29C 1.1694 -0.4833 0.9332 0.119 Uiso calc PR 0.595(7) A 1 H
C24 1.0680(7) -0.3350(2) 0.93111(17) 0.0884(12) Uani d D 1 . . C
C27B 1.1383(11) -0.4110(3) 0.9606(3) 0.070(2) Uani d PDU 0.405(7) A 2 C
H27B 1.0795 -0.4567 0.9388 0.084 Uiso calc PR 0.405(7) A 2 H
C28B 1.059(3) -0.4082(10) 1.0260(5) 0.077(4) Uani d PDU 0.405(7) A 2 C
H28D 1.1158 -0.3619 1.0455 0.115 Uiso calc PR 0.405(7) A 2 H
H28E 1.1107 -0.4538 1.0474 0.115 Uiso calc PR 0.405(7) A 2 H
H28F 0.8989 -0.4071 1.0268 0.115 Uiso calc PR 0.405(7) A 2 H
C29B 1.3895(12) -0.4086(5) 0.9592(4) 0.082(3) Uani d PDU 0.405(7) A 2 C
H29D 1.4393 -0.4013 0.9179 0.123 Uiso calc PR 0.405(7) A 2 H
H29E 1.4476 -0.4571 0.9749 0.123 Uiso calc PR 0.405(7) A 2 H
H29F 1.4413 -0.3659 0.9841 0.123 Uiso calc PR 0.405(7) A 2 H

loop_
_atom_site_aniso_label
_atom_site_aniso_U_11
_atom_site_aniso_U_22
_atom_site_aniso_U_33
_atom_site_aniso_U_12
_atom_site_aniso_U_13
_atom_site_aniso_U_23
O3 0.132(2) 0.0666(14) 0.1028(18) -0.0226(15) 0.0430(18) -0.0298(13)
O17 0.0630(13) 0.0564(11) 0.0746(13) -0.0030(11) -0.0201(11) -0.0046(10)
C1 0.0575(17) 0.0400(14) 0.0828(19) 0.0055(14) 0.0197(16) 0.0012(13)
C2 0.075(2) 0.0462(15) 0.091(2) 0.0007(16) 0.023(2) -0.0025(15)
C3 0.086(2) 0.0479(16) 0.087(2) -0.0205(17) 0.038(2) -0.0115(16)
C4 0.071(2) 0.0607(17) 0.0608(17) -0.0191(17) 0.0134(16) -0.0030(14)
C5 0.0552(16) 0.0445(14) 0.0534(15) -0.0124(13) 0.0127(14) 0.0059(12)
C6 0.0548(16) 0.0532(15) 0.0599(16) -0.0102(14) -0.0093(14) 0.0079(13)
C7 0.0497(15) 0.0476(14) 0.0552(15) -0.0033(13) -0.0083(13) 0.0086(12)
C8 0.0381(12) 0.0404(13) 0.0453(13) 0.0056(11) 0.0016(11) 0.0043(10)
C9 0.0402(13) 0.0383(12) 0.0472(13) 0.0036(11) 0.0042(11) 0.0044(10)
C10 0.0450(14) 0.0426(13) 0.0535(15) 0.0000(12) 0.0094(13) 0.0052(11)
C11 0.0461(14) 0.0461(14) 0.0579(15) 0.0111(13) -0.0046(14) 0.0089(12)
C12 0.0469(14) 0.0503(15) 0.0558(15) 0.0066(13) -0.0103(13) 0.0068(12)
C13 0.0451(14) 0.0457(14) 0.0427(13) 0.0033(12) -0.0038(12) 0.0026(11)
C14 0.0372(12) 0.0394(12) 0.0435(13) 0.0027(11) -0.0003(11) 0.0034(10)
C15 0.0427(13) 0.0425(13) 0.0573(15) 0.0068(12) -0.0031(13) 0.0073(11)
C16 0.0492(15) 0.0398(13) 0.0456(13) 0.0055(12) 0.0043(12) -0.0015(10)
C17 0.0551(16) 0.0493(14) 0.0440(14) 0.0038(14) -0.0023(14) -0.0056(11)
C18 0.0753(19) 0.0627(17) 0.0464(15) 0.0062(16) 0.0069(15) 0.0020(12)
C19 0.0553(16) 0.0488(14) 0.0603(16) -0.0011(14) 0.0109(14) 0.0103(12)
C20 0.0674(18) 0.0435(15) 0.0452(13) 0.0021(14) 0.0037(14) -0.0066(11)
C21 0.0682(19) 0.0408(14) 0.0529(16) 0.0106(14) 0.0089(15) -0.0002(12)
C22 0.099(2) 0.0444(15) 0.0638(17) 0.0037(17) 0.0031(19) -0.0007(13)
C23 0.135(4) 0.0431(16) 0.077(2) 0.016(2) 0.016(3) 0.0110(15)
C25 0.077(2) 0.076(2) 0.134(3) 0.027(2) 0.000(3) 0.034(2)
C26 0.064(2) 0.0507(17) 0.108(3) 0.0149(16) 0.005(2) 0.0170(17)
C27A 0.104(5) 0.041(3) 0.085(4) 0.014(3) -0.018(4) 0.005(3)
C28A 0.132(7) 0.080(7) 0.066(5) 0.039(6) -0.015(5) 0.007(5)
C29A 0.085(4) 0.062(3) 0.092(4) 0.023(4) -0.023(4) -0.005(3)
C24 0.092(3) 0.069(2) 0.104(3) 0.034(2) 0.012(3) 0.029(2)
C27B 0.092(5) 0.030(4) 0.088(5) 0.003(4) -0.001(4) 0.005(4)
C28B 0.106(8) 0.045(6) 0.079(8) 0.020(6) -0.026(7) -0.017(6)
C29B 0.082(6) 0.062(5) 0.102(6) 0.017(5) -0.022(5) 0.007(5)

loop_
_atom_type_symbol
_atom_type_description
_atom_type_scat_dispersion_real
_atom_type_scat_dispersion_imag
_atom_type_scat_source
C C 0.0033 0.0000 'International Tables Vol C Tables 4.2.6.8 and 6.1.1.4'
H H 0.0000 0.0000 'International Tables Vol C Tables 4.2.6.8 and 6.1.1.4'
O O 0.0106 0.0000 'International Tables Vol C Tables 4.2.6.8 and 6.1.1.4'

loop_
_geom_angle_atom_site_label_1
_geom_angle_atom_site_label_2
_geom_angle_atom_site_label_3
_geom_angle
C2 C1 C10 113.1(2)
C2 C1 H1A 109.0
C10 C1 H1A 109.0
C2 C1 H1B 109.0
C10 C1 H1B 109.0
H1A C1 H1B 107.8
C3 C2 C1 111.1(2)
C3 C2 H2A 109.4
C1 C2 H2A 109.4
C3 C2 H2B 109.4
C1 C2 H2B 109.4
H2A C2 H2B 108.0
O3 C3 C4 120.1(4)
O3 C3 C2 123.4(3)
C4 C3 C2 116.5(3)
C5 C4 C3 123.6(3)
C5 C4 H4 118.2
C3 C4 H4 118.2
C4 C5 C6 120.6(3)
C4 C5 C10 122.3(3)
C6 C5 C10 117.0(2)
C5 C6 C7 112.3(2)
C5 C6 H6A 109.1
C7 C6 H6A 109.1
C5 C6 H6B 109.1
C7 C6 H6B 109.1
H6A C6 H6B 107.9
C6 C7 C8 110.1(2)
C6 C7 H7A 109.6
C8 C7 H7A 109.6
C6 C7 H7B 109.6
C8 C7 H7B 109.6
H7A C7 H7B 108.2
C14 C8 C7 111.48(18)
C14 C8 C9 107.94(19)
C7 C8 C9 110.65(19)
C14 C8 H8 108.9
C7 C8 H8 108.9
C9 C8 H8 108.9
C8 C9 C11 111.59(19)
C8 C9 C10 113.9(2)
C11 C9 C10 112.57(19)
C8 C9 H9 106.0
C11 C9 H9 106.0
C10 C9 H9 106.0
C5 C10 C1 109.8(2)
C5 C10 C19 107.9(2)
C1 C10 C19 110.1(2)
C5 C10 C9 109.60(19)
C1 C10 C9 108.2(2)
C19 C10 C9 111.3(2)
C12 C11 C9 113.00(19)
C12 C11 H11A 109.0
C9 C11 H11A 109.0
C12 C11 H11B 109.0
C9 C11 H11B 109.0
H11A C11 H11B 107.8
C13 C12 C11 110.5(2)
C13 C12 H12A 109.6
C11 C12 H12A 109.5
C13 C12 H12B 109.6
C11 C12 H12B 109.6
H12A C12 H12B 108.1
C17 C13 C12 116.4(2)
C17 C13 C18 106.4(2)
C12 C13 C18 112.3(2)
C17 C13 C14 99.69(19)
C12 C13 C14 108.43(19)
C18 C13 C14 113.1(2)
C8 C14 C15 121.28(19)
C8 C14 C13 113.27(19)
C15 C14 C13 104.15(19)
C8 C14 H14 105.7
C15 C14 H14 105.7
C13 C14 H14 105.7
C16 C15 C14 101.82(19)
C16 C15 H15A 111.4
C14 C15 H15A 111.4
C16 C15 H15B 111.4
C14 C15 H15B 111.4
H15A C15 H15B 109.3
C20 C16 C17 120.6(3)
C20 C16 C15 131.2(2)
C17 C16 C15 108.11(19)
O17 C17 C16 126.4(2)
O17 C17 C13 126.0(2)
C16 C17 C13 107.6(2)
C13 C18 H18A 109.5
C13 C18 H18B 109.5
H18A C18 H18B 109.5
C13 C18 H18C 109.5
H18A C18 H18C 109.5
H18B C18 H18C 109.5
C10 C19 H19A 109.5
C10 C19 H19B 109.5
H19A C19 H19B 109.5
C10 C19 H19C 109.5
H19A C19 H19C 109.5
H19B C19 H19C 109.5
C16 C20 C21 130.5(3)
C16 C20 H20 114.8
C21 C20 H20 114.8
C26 C21 C22 117.3(3)
C26 C21 C20 124.9(3)
C22 C21 C20 117.8(3)
C23 C22 C21 120.2(4)
C23 C22 H22 119.9
C21 C22 H22 119.9
C24 C23 C22 122.3(3)
C24 C23 H23 118.9
C22 C23 H23 118.9
C24 C25 C26 122.2(4)
C24 C25 H25 118.9
C26 C25 H25 118.9
C21 C26 C25 121.0(3)
C21 C26 H26 119.5
C25 C26 H26 119.5
C28A C27A C29A 110.8(7)
C28A C27A C24 106.6(5)
C29A C27A C24 107.6(4)
C28A C27A H27A 110.6
C29A C27A H27A 110.6
C24 C27A H27A 110.6
C23 C24 C25 116.8(3)
C23 C24 C27B 104.2(4)
C25 C24 C27B 138.1(4)
C23 C24 C27A 129.9(4)
C25 C24 C27A 113.0(4)
C24 C27B C29B 104.4(5)
C24 C27B C28B 106.8(5)
C29B C27B C28B 109.5(7)
C24 C27B H27B 111.9
C29B C27B H27B 111.9
C28B C27B H27B 111.9
C27B C28B H28D 109.5
C27B C28B H28E 109.5
H28D C28B H28E 109.5
C27B C28B H28F 109.5
H28D C28B H28F 109.5
H28E C28B H28F 109.5
C27B C29B H29D 109.5
C27B C29B H29E 109.5
H29D C29B H29E 109.5
C27B C29B H29F 109.5
H29D C29B H29F 109.5
H29E C29B H29F 109.5

loop_
_geom_bond_atom_site_label_1
_geom_bond_atom_site_label_2
_geom_bond_site_symmetry_2
_geom_bond_distance
_geom_bond_publ_flag
O3 C3 . 1.233(3) ?
O17 C17 . 1.223(3) ?
C1 C2 . 1.520(4) ?
C1 C10 . 1.542(4) ?
C1 H1A . 0.9900 ?
C1 H1B . 0.9900 ?
C2 C3 . 1.485(5) ?
C2 H2A . 0.9900 ?
C2 H2B . 0.9900 ?
C3 C4 . 1.478(4) ?
C4 C5 . 1.338(4) ?
C4 H4 . 0.9500 ?
C5 C6 . 1.499(4) ?
C5 C10 . 1.517(4) ?
C6 C7 . 1.522(3) ?
C6 H6A . 0.9900 ?
C6 H6B . 0.9900 ?
C7 C8 . 1.524(3) ?
C7 H7A . 0.9900 ?
C7 H7B . 0.9900 ?
C8 C14 . 1.521(3) ?
C8 C9 . 1.538(3) ?
C8 H8 . 1.0000 ?
C9 C11 . 1.542(3) ?
C9 C10 . 1.570(3) ?
C9 H9 . 1.0000 ?
C10 C19 . 1.542(3) ?
C11 C12 . 1.535(4) ?
C11 H11A . 0.9900 ?
C11 H11B . 0.9900 ?
C12 C13 . 1.516(3) ?
C12 H12A . 0.9900 ?
C12 H12B . 0.9900 ?
C13 C17 . 1.515(4) ?
C13 C18 . 1.540(4) ?
C13 C14 . 1.545(3) ?
C14 C15 . 1.541(3) ?
C14 H14 . 1.0000 ?
C15 C16 . 1.512(4) ?
C15 H15A . 0.9900 ?
C15 H15B . 0.9900 ?
C16 C20 . 1.339(3) ?
C16 C17 . 1.495(4) ?
C18 H18A . 0.9800 ?
C18 H18B . 0.9800 ?
C18 H18C . 0.9800 ?
C19 H19A . 0.9800 ?
C19 H19B . 0.9800 ?
C19 H19C . 0.9800 ?
C20 C21 . 1.457(4) ?
C20 H20 . 0.9500 ?
C21 C26 . 1.376(5) ?
C21 C22 . 1.400(4) ?
C22 C23 . 1.394(5) ?
C22 H22 . 0.9500 ?
C23 C24 . 1.372(6) ?
C23 H23 . 0.9500 ?
C25 C24 . 1.374(5) ?
C25 C26 . 1.390(4) ?
C25 H25 . 0.9500 ?
C26 H26 . 0.9500 ?
C27A C28A . 1.538(5) ?
C27A C29A . 1.538(4) ?
C27A C24 . 1.549(4) ?
C27A H27A . 1.0000 ?
C28A H28A . 0.9800 ?
C28A H28B . 0.9800 ?
C28A H28C . 0.9800 ?
C29A H29A . 0.9800 ?
C29A H29B . 0.9800 ?
C29A H29C . 0.9800 ?
C24 C27B . 1.538(4) ?
C27B C29B . 1.541(5) ?
C27B C28B . 1.541(5) ?
C27B H27B . 1.0000 ?
C28B H28D . 0.9800 ?
C28B H28E . 0.9800 ?
C28B H28F . 0.9800 ?
C29B H29D . 0.9800 ?
C29B H29E . 0.9800 ?
C29B H29F . 0.9800 ?

loop_
_geom_hbond_atom_site_label_D
_geom_hbond_atom_site_label_H
_geom_hbond_atom_site_label_A
_geom_hbond_site_symmetry_A
_geom_hbond_distance_DH
_geom_hbond_distance_HA
_geom_hbond_distance_DA
_geom_hbond_angle_DHA
_geom_hbond_publ_flag
C1 H1A O17 4_656 0.99 2.57 3.321(4) 132 yes
C28A H28A O3 1_545 0.98 2.57 3.32(2) 134 yes

loop_
_geom_torsion_atom_site_label_1
_geom_torsion_atom_site_label_2
_geom_torsion_atom_site_label_3
_geom_torsion_atom_site_label_4
_geom_torsion
C10 C1 C2 C3 -56.1(3)
C1 C2 C3 O3 -147.8(3)
C1 C2 C3 C4 33.7(4)
O3 C3 C4 C5 176.0(3)
C2 C3 C4 C5 -5.4(4)
C3 C4 C5 C6 174.4(2)
C3 C4 C5 C10 -1.7(4)
C4 C5 C6 C7 132.2(3)
C10 C5 C6 C7 -51.5(3)
C5 C6 C7 C8 55.8(3)
C6 C7 C8 C14 -178.0(2)
C6 C7 C8 C9 -57.8(3)
C14 C8 C9 C11 -54.0(2)
C7 C8 C9 C11 -176.3(2)
C14 C8 C9 C10 177.17(19)
C7 C8 C9 C10 54.9(3)
C4 C5 C10 C1 -19.6(3)
C6 C5 C10 C1 164.2(2)
C4 C5 C10 C19 100.4(3)
C6 C5 C10 C19 -75.8(3)
C4 C5 C10 C9 -138.3(3)
C6 C5 C10 C9 45.5(3)
C2 C1 C10 C5 48.2(3)
C2 C1 C10 C19 -70.4(3)
C2 C1 C10 C9 167.8(2)
C8 C9 C10 C5 -46.9(3)
C11 C9 C10 C5 -175.25(19)
C8 C9 C10 C1 -166.6(2)
C11 C9 C10 C1 65.1(3)
C8 C9 C10 C19 72.3(3)
C11 C9 C10 C19 -56.0(3)
C8 C9 C11 C12 53.7(3)
C10 C9 C11 C12 -176.8(2)
C9 C11 C12 C13 -54.7(3)
C11 C12 C13 C17 167.6(2)
C11 C12 C13 C18 -69.4(3)
C11 C12 C13 C14 56.2(3)
C7 C8 C14 C15 -54.0(3)
C9 C8 C14 C15 -175.7(2)
C7 C8 C14 C13 -178.9(2)
C9 C8 C14 C13 59.3(2)
C17 C13 C14 C8 176.55(19)
C12 C13 C14 C8 -61.2(2)
C18 C13 C14 C8 64.0(3)
C17 C13 C14 C15 42.8(2)
C12 C13 C14 C15 165.03(19)
C18 C13 C14 C15 -69.8(2)
C8 C14 C15 C16 -166.9(2)
C13 C14 C15 C16 -37.9(2)
C14 C15 C16 C20 -158.0(3)
C14 C15 C16 C17 17.8(2)
C20 C16 C17 O17 5.9(4)
C15 C16 C17 O17 -170.5(2)
C20 C16 C17 C13 -174.6(2)
C15 C16 C17 C13 9.0(3)
C12 C13 C17 O17 31.6(4)
C18 C13 C17 O17 -94.4(3)
C14 C13 C17 O17 147.9(3)
C12 C13 C17 C16 -147.9(2)
C18 C13 C17 C16 86.1(2)
C14 C13 C17 C16 -31.6(2)
C17 C16 C20 C21 -176.6(3)
C15 C16 C20 C21 -1.2(5)
C16 C20 C21 C26 -14.2(5)
C16 C20 C21 C22 165.2(3)
C26 C21 C22 C23 3.5(4)
C20 C21 C22 C23 -176.0(3)
C21 C22 C23 C24 -0.1(5)
C22 C21 C26 C25 -3.6(5)
C20 C21 C26 C25 175.8(3)
C24 C25 C26 C21 0.4(6)
C22 C23 C24 C25 -3.1(5)
C22 C23 C24 C27B -174.4(4)
C22 C23 C24 C27A 169.7(4)
C26 C25 C24 C23 3.0(6)
C26 C25 C24 C27B 170.2(6)
C26 C25 C24 C27A -171.1(4)
C28A C27A C24 C23 -46.8(10)
C29A C27A C24 C23 72.1(6)
C28A C27A C24 C25 126.3(8)
C29A C27A C24 C25 -114.8(5)
C23 C24 C27B C29B 151.1(5)
C25 C24 C27B C29B -17.1(9)
C23 C24 C27B C28B -92.9(9)
C25 C24 C27B C28B 98.9(11)
